data_9014730
loop_
_publ_author_name
'Mereiter, K.'

_publ_section_title
;
 Refinement of the crystal structure of langbeinite, K2Mg2(SO4)3
;
_journal_name_full 'Neues Jahrbuch fur Mineralogie, Monatshefte'
_journal_page_first 182
_journal_page_last 188
_journal_volume 1979
_journal_year 1979
_chemical_compound_source 'the Harmstorf deposit, Werratal, Hessen, Germany'
_chemical_formula_sum 'K2 Mg2 O12 S3'
_chemical_name_mineral Langbeinite
_space_group_IT_number 198
_symmetry_space_group_name_Hall 'P 2ac 2ab 3'
_symmetry_space_group_name_H-M 'P 21 3'
_cell_angle_alpha 90
_cell_angle_beta 90
_cell_angle_gamma 90
_cell_length_a 9.919
_cell_length_b 9.919
_cell_length_c 9.919
_cell_formula_units_Z 4
_cell_volume 975.896
_database_code_amcsd 0017885
_exptl_crystal_density_diffrn 2.825
_cod_original_formula_sum 'K2 Mg2 S3 O12'
_cod_database_code 9014730

loop_
_space_group_symop_operation_xyz
x,y,z
1/2-z,-x,1/2+y
-z,1/2+x,1/2-y
1/2+z,1/2-x,-y
z,x,y
1/2+y,1/2-z,-x
1/2-y,-z,1/2+x
-y,1/2+z,1/2-x
y,z,x
-x,1/2+y,1/2-z
1/2+x,1/2-y,-z
1/2-x,-y,1/2+z

loop_
_atom_site_aniso_label
_atom_site_aniso_U_11
_atom_site_aniso_U_22
_atom_site_aniso_U_33
_atom_site_aniso_U_12
_atom_site_aniso_U_13
_atom_site_aniso_U_23
K1 0.00189 0.00189 0.00189 -0.00016 -0.00016 -0.00016
K2 0.00213 0.00213 0.00213 0.00007 0.00007 0.00007
Mg1 0.00082 0.00082 0.00082 -0.00006 -0.00006 -0.00006
Mg2 0.00084 0.00084 0.00084 0.00000 0.00000 0.00000
S 0.00066 0.00063 0.00068 0.00011 0.00006 0.00000
O1 0.00250 0.00219 0.00120 0.00032 -0.00034 -0.00079
O2 0.00172 0.00257 0.00267 0.00023 0.00152 0.00033
O3 0.00191 0.00079 0.00234 -0.00037 -0.00072 0.00009
O4 0.00187 0.00167 0.00253 0.00098 -0.00084 0.00009

loop_
_atom_site_label
_atom_site_fract_x
_atom_site_fract_y
_atom_site_fract_z
_atom_site_U_iso_or_equiv
K1 0.06673 0.06673 0.06673 0.00189
K2 0.29822 0.29822 0.29822 0.00213
Mg1 0.58508 0.58508 0.58508 0.00082
Mg2 0.84902 0.84902 0.84902 0.00084
S 0.62557 0.46596 0.26784 0.00066
O1 0.65193 0.50333 0.40751 0.00196
O2 0.75011 0.48499 0.19096 0.00232
O3 0.57957 0.32559 0.25888 0.00167
O4 0.52354 0.55420 0.20782 0.00203

loop_
_cod_related_entry_id
_cod_related_entry_database
_cod_related_entry_code
1 AMCSD 0017885
